data_4083557
loop_
_publ_author_name
'Lao, Joan R.'
'Benet-Buchholz, J.'
'Vidal-Ferran, Anton'

_publ_section_title
;
 1,1-P--OP Ligands with P-Stereogenic Phosphino Groups in Asymmetric
 Hydrogenations and Hydroformylations
;
_journal_issue 12
_journal_name_full Organometallics
_journal_page_first 2960
_journal_paper_doi 10.1021/om500378b
_journal_volume 33
_journal_year 2014
_chemical_absolute_configuration ad
_chemical_formula_sum 'C19 H22.5 B0.5 O1.5 P'
_chemical_formula_weight 311.24
_chemical_name_systematic
;
 ?
;
_space_group_IT_number 19
_space_group_name_Hall 'P 2ac 2ab'
_symmetry_cell_setting orthorhombic
_symmetry_space_group_name_Hall 'P 2ac 2ab'
_symmetry_space_group_name_H-M 'P 21 21 21'
_atom_sites_solution_hydrogens mixed
_audit_creation_method SHELXL-2012
_cell_angle_alpha 90
_cell_angle_beta 90
_cell_angle_gamma 90
_cell_formula_units_Z 8
_cell_length_a 8.7598(19)
_cell_length_b 14.617(3)
_cell_length_c 26.903(6)
_cell_measurement_reflns_used 9527
_cell_measurement_temperature 100(2)
_cell_measurement_theta_max 34.62
_cell_measurement_theta_min 2.45
_cell_volume 3444.7(13)
_computing_cell_refinement 'Bruker APEX2 v2011.4-0'
_computing_data_collection 'Bruker APEX2 v2011.4-0'
_computing_data_reduction 'Bruker SAINT V7.60A'
_computing_molecular_graphics 'Bruker SHELXTL'
_computing_publication_material 'Bruker SHELXTL'
_computing_structure_refinement 'SHELXL-2012 (Sheldrick, 2012)'
_computing_structure_solution Sir2011
_diffrn_ambient_temperature 100(2)
_diffrn_detector_area_resol_mean 512
_diffrn_detector_type '4K CCD area detector APEX II'
_diffrn_measured_fraction_theta_full 0.998
_diffrn_measured_fraction_theta_max 0.968
_diffrn_measurement_device_type 'Kappa 4-axis goniometer bruker-nonius'
_diffrn_measurement_method
;
 Fullsphere data collection, phi and omega scans
;
_diffrn_measurement_specimen_support 'magnetic support with MicroMount'
_diffrn_radiation_monochromator 'Multilayer Montel 200 mirrors'
_diffrn_radiation_type MoK\a
_diffrn_radiation_wavelength 0.71073
_diffrn_reflns_av_R_equivalents 0.0338
_diffrn_reflns_av_unetI/netI 0.0161
_diffrn_reflns_Laue_measured_fraction_full 0.998
_diffrn_reflns_Laue_measured_fraction_max 0.968
_diffrn_reflns_limit_h_max 13
_diffrn_reflns_limit_h_min -12
_diffrn_reflns_limit_k_max 20
_diffrn_reflns_limit_k_min -23
_diffrn_reflns_limit_l_max 43
_diffrn_reflns_limit_l_min -42
_diffrn_reflns_point_group_measured_fraction_full 0.999
_diffrn_reflns_point_group_measured_fraction_max 0.954
_diffrn_reflns_theta_full 30.000
_diffrn_reflns_theta_max 35.322
_diffrn_reflns_theta_min 1.514
_diffrn_source 'Rotating anode X-ray tube'
_diffrn_source_current 70
_diffrn_source_power 50
_diffrn_source_size '0.3 mm x 0.3 mm fine focus'
_diffrn_source_type 'Bruker-Nonius FR 591'
_exptl_absorpt_coefficient_mu 0.161
_exptl_absorpt_correction_T_max 0.976
_exptl_absorpt_correction_T_min 0.953
_exptl_absorpt_correction_type empirical
_exptl_absorpt_process_details
; 
 SADABS Version 2008/1 Bruker-Nonius
 Blessing, Acta Cryst. (1995) A51 33-38
;
_exptl_crystal_colour colourless
_exptl_crystal_density_diffrn 1.200
_exptl_crystal_description prism
_exptl_crystal_F_000 1328
_exptl_crystal_size_max 0.30
_exptl_crystal_size_mid 0.15
_exptl_crystal_size_min 0.15
_refine_diff_density_max 0.609
_refine_diff_density_min -0.268
_refine_diff_density_rms 0.052
_refine_ls_abs_structure_details
;
 Flack x determined using 6204 quotients [(I+)-(I-)]/[(I+)+(I-)]
 (Parsons and Flack (2004), Acta Cryst. A60, s61).
;
_refine_ls_abs_structure_Flack 0.010(9)
_refine_ls_extinction_method none
_refine_ls_goodness_of_fit_ref 1.085
_refine_ls_hydrogen_treatment noref
_refine_ls_matrix_type full
_refine_ls_number_parameters 432
_refine_ls_number_reflns 14826
_refine_ls_number_restraints 38
_refine_ls_restrained_S_all 1.090
_refine_ls_R_factor_all 0.0378
_refine_ls_R_factor_gt 0.0358
_refine_ls_shift/su_max 0.001
_refine_ls_shift/su_mean 0.000
_refine_ls_structure_factor_coef Fsqd
_refine_ls_weighting_details
;
 w=1/[\s^2^(Fo^2^)+(0.0576P)^2^+0.5210P]
 where P=(Fo^2^+2Fc^2^)/3
;
_refine_ls_weighting_scheme calc
_refine_ls_wR_factor_gt 0.0963
_refine_ls_wR_factor_ref 0.0983
_reflns_Friedel_coverage 0.000
_reflns_number_gt 14285
_reflns_number_total 14826
_reflns_threshold_expression >2sigma(I)
_cod_data_source_file om500378b_si_002.cif
_cod_data_source_block JL091_0m
_cod_depositor_comments
;
The following automatic conversions were performed:

'_symmetry_cell_setting' value 'Orthorhombic' changed to
'orthorhombic' according to
/usr/data/users/saulius/crontab/automatic-downloads/rss-feeds/ACS/lib/dictionaries/cif_core.dic
dictionary named 'cif_core.dic' version 2.4.2 from 2011-04-26.

Automatic conversion script
Id: cif_fix_values 2281 2013-09-26 08:29:07Z andrius 

 Adding full bibliography for 4083555--4083557.cif.
;
_cod_original_cell_volume 3444.8(13)
_cod_original_sg_symbol_H-M P2(1)2(1)2(1)
_cod_original_formula_sum 'C19 H22.50 B0.50 O1.50 P'
_cod_database_code 4083557
_shelx_space_group_comment
;
The symmetry employed for this shelxl refinement is uniquely defined
by the following loop, which should always be used as a source of
symmetry information in preference to the above space-group names.
They are only intended as comments.
;
_shelx_estimated_absorpt_t_min 0.953
_shelx_estimated_absorpt_t_max 0.976
_shelxl_version_number 2012-9

loop_
_space_group_symop_operation_xyz
'x, y, z'
'-x+1/2, -y, z+1/2'
'-x, y+1/2, -z+1/2'
'x+1/2, -y+1/2, -z'

loop_
_atom_site_label
_atom_site_type_symbol
_atom_site_fract_x
_atom_site_fract_y
_atom_site_fract_z
_atom_site_U_iso_or_equiv
_atom_site_adp_type
_atom_site_occupancy
_atom_site_site_symmetry_order
_atom_site_calc_flag
_atom_site_refinement_flags_posn
_atom_site_refinement_flags_adp
_atom_site_refinement_flags_occupancy
_atom_site_disorder_assembly
_atom_site_disorder_group
P1 P 1.00682(3) 0.47528(2) 0.15104(2) 0.01792(6) Uani 1 1 d . . . . .
P2 P 0.57908(3) 0.54812(2) 0.19831(2) 0.01766(6) Uani 1 1 d . . . . .
B1 B 0.4961(2) 0.63345(13) 0.24515(8) 0.0360(4) Uani 1 1 d . . . . .
H1A H 0.5157 0.6960 0.2337 0.054 Uiso 1 1 calc R U . . .
H1B H 0.5443 0.6242 0.2776 0.054 Uiso 1 1 calc R U . . .
H1C H 0.3857 0.6238 0.2481 0.054 Uiso 1 1 calc R U . . .
O1 O 1.12671(10) 0.55239(7) 0.13031(3) 0.01885(15) Uani 1 1 d . . . . .
O2 O 0.97508(10) 0.41666(7) 0.09999(4) 0.02081(16) Uani 1 1 d . . . . .
O3 O 0.84328(10) 0.52677(7) 0.14848(3) 0.01954(15) Uani 1 1 d . . . . .
C1 C 1.09624(14) 0.59408(9) 0.08450(5) 0.0205(2) Uani 1 1 d . . . . .
C2 C 1.03652(16) 0.68287(9) 0.08347(6) 0.0248(2) Uani 1 1 d . . . . .
C3 C 0.9953(2) 0.71635(11) 0.03682(6) 0.0342(3) Uani 1 1 d . . . . .
H3 H 0.949(3) 0.7757(19) 0.0343(10) 0.041 Uiso 1 1 d . U . . .
C4 C 1.0053(2) 0.66341(12) -0.00635(6) 0.0341(3) Uani 1 1 d D . . . .
C5 C 0.9629(7) 0.7042(5) -0.0557(2) 0.0449(12) Uani 0.6 1 d D U P A 1
H5A H 1.0519 0.7370 -0.0697 0.054 Uiso 0.6 1 calc R U P A 1
H5B H 0.8793 0.7490 -0.0511 0.054 Uiso 0.6 1 calc R U P A 1
C6 C 0.9113(6) 0.6294(4) -0.09207(17) 0.0490(10) Uani 0.6 1 d D U P A 1
H6A H 0.8902 0.6567 -0.1250 0.059 Uiso 0.6 1 calc R U P A 1
H6B H 0.8164 0.6004 -0.0798 0.059 Uiso 0.6 1 calc R U P A 1
C7 C 1.0387(4) 0.5569(2) -0.09665(9) 0.0369(6) Uani 0.6 1 d D U P A 1
H7A H 1.0103 0.5114 -0.1223 0.044 Uiso 0.6 1 calc R U P A 1
H7B H 1.1349 0.5868 -0.1072 0.044 Uiso 0.6 1 calc R U P A 1
C5' C 0.9215(11) 0.7012(9) -0.0532(3) 0.048(2) Uani 0.4 1 d D U P A 2
H5'1 H 0.8104 0.7024 -0.0464 0.058 Uiso 0.4 1 calc R U P A 2
H5'2 H 0.9548 0.7651 -0.0588 0.058 Uiso 0.4 1 calc R U P A 2
C6' C 0.9492(9) 0.6464(5) -0.1005(2) 0.0446(14) Uani 0.4 1 d D U P A 2
H6'1 H 0.8671 0.6600 -0.1248 0.054 Uiso 0.4 1 calc R U P A 2
H6'2 H 1.0475 0.6654 -0.1155 0.054 Uiso 0.4 1 calc R U P A 2
C7' C 0.9528(7) 0.5450(5) -0.09045(18) 0.0493(11) Uani 0.4 1 d D U P A 2
H7'1 H 0.9812 0.5137 -0.1217 0.059 Uiso 0.4 1 calc R U P A 2
H7'2 H 0.8479 0.5253 -0.0819 0.059 Uiso 0.4 1 calc R U P A 2
C8 C 1.0619(2) 0.51069(15) -0.04877(6) 0.0380(4) Uani 1 1 d D . . . .
H8A H 1.1565 0.4776 -0.0502 0.046 Uiso 0.6 1 d R U P A 1
H8B H 0.9815 0.4669 -0.0439 0.046 Uiso 0.6 1 d R U P A 1
H8C H 1.0306 0.4510 -0.0378 0.046 Uiso 0.4 1 d R U P A 2
H8D H 1.1631 0.5053 -0.0621 0.046 Uiso 0.4 1 d R U P A 2
C9 C 1.06625(18) 0.57442(11) -0.00415(5) 0.0279(3) Uani 1 1 d . . . . .
C10 C 1.11868(15) 0.54143(10) 0.04182(5) 0.0227(2) Uani 1 1 d . . . . .
C11 C 1.18905(14) 0.44917(10) 0.04851(5) 0.0223(2) Uani 1 1 d . . . . .
C12 C 1.33666(16) 0.42757(11) 0.03107(5) 0.0263(3) Uani 1 1 d . . . . .
C13 C 1.42935(18) 0.49939(13) 0.00448(6) 0.0326(3) Uani 1 1 d . . . . .
H13A H 1.4547 0.5490 0.0281 0.039 Uiso 1 1 calc R U . . .
H13B H 1.3670 0.5261 -0.0225 0.039 Uiso 1 1 calc R U . . .
C14 C 1.5778(2) 0.46116(17) -0.01769(8) 0.0443(4) Uani 1 1 d . . . . .
H14A H 1.5542 0.4288 -0.0491 0.053 Uiso 1 1 calc R U . . .
H14B H 1.6472 0.5126 -0.0256 0.053 Uiso 1 1 calc R U . . .
C15 C 1.6579(2) 0.39590(17) 0.01733(9) 0.0479(5) Uani 1 1 d . . . . .
H15A H 1.7556 0.3757 0.0024 0.057 Uiso 1 1 calc R U . . .
H15B H 1.6809 0.4274 0.0490 0.057 Uiso 1 1 calc R U . . .
C16 C 1.55845(19) 0.31463(15) 0.02711(7) 0.0385(4) Uani 1 1 d . . . . .
H16A H 1.6051 0.2771 0.0537 0.046 Uiso 1 1 calc R U . . .
H16B H 1.5532 0.2767 -0.0033 0.046 Uiso 1 1 calc R U . . .
C17 C 1.39784(16) 0.34117(12) 0.04255(5) 0.0290(3) Uani 1 1 d . . . . .
C18 C 1.31122(17) 0.27805(11) 0.06916(5) 0.0276(3) Uani 1 1 d . . . . .
H18 H 1.3526 0.2189 0.0749 0.033 Uiso 1 1 calc R U . . .
C19 C 1.16572(16) 0.29796(10) 0.08778(5) 0.0233(2) Uani 1 1 d . . . . .
C20 C 1.11059(14) 0.38639(9) 0.07777(5) 0.0209(2) Uani 1 1 d . . . . .
C21 C 1.00911(17) 0.73508(9) 0.12986(6) 0.0255(2) Uani 1 1 d . . . . .
C22 C 1.11119(17) 0.73180(11) 0.16980(7) 0.0296(3) Uani 1 1 d . . . . .
H22 H 1.2046 0.6994 0.1664 0.035 Uiso 1 1 calc R U . . .
C23 C 1.0777(2) 0.77533(12) 0.21440(7) 0.0360(3) Uani 1 1 d . . . . .
H23 H 1.1476 0.7718 0.2413 0.043 Uiso 1 1 calc R U . . .
C24 C 0.9425(2) 0.82406(14) 0.21988(8) 0.0405(4) Uani 1 1 d . . . . .
H24 H 0.9198 0.8535 0.2505 0.049 Uiso 1 1 calc R U . . .
C25 C 0.8412(2) 0.82945(13) 0.18068(8) 0.0400(4) Uani 1 1 d . . . . .
H25 H 0.7491 0.8632 0.1842 0.048 Uiso 1 1 calc R U . . .
C26 C 0.8738(2) 0.78529(11) 0.13582(7) 0.0332(3) Uani 1 1 d . . . . .
H26 H 0.8035 0.7893 0.1090 0.040 Uiso 1 1 calc R U . . .
C27 C 1.07729(19) 0.22847(10) 0.11576(5) 0.0272(3) Uani 1 1 d . . . . .
C28 C 1.1518(3) 0.16523(14) 0.14671(7) 0.0409(4) Uani 1 1 d . . . . .
H28 H 1.2587 0.1701 0.1520 0.049 Uiso 1 1 calc R U . . .
C29 C 1.0697(4) 0.09525(17) 0.16973(8) 0.0568(6) Uani 1 1 d . . . . .
H29 H 1.1219 0.0518 0.1898 0.068 Uiso 1 1 calc R U . . .
C30 C 0.9127(4) 0.08823(16) 0.16375(9) 0.0572(6) Uani 1 1 d . . . . .
H30 H 0.8576 0.0409 0.1800 0.069 Uiso 1 1 calc R U . . .
C31 C 0.8371(3) 0.15085(13) 0.13393(9) 0.0462(5) Uani 1 1 d . . . . .
H31 H 0.7295 0.1470 0.1299 0.055 Uiso 1 1 calc R U . . .
C32 C 0.9194(2) 0.21980(10) 0.10980(7) 0.0329(3) Uani 1 1 d . . . . .
H32 H 0.8668 0.2617 0.0889 0.039 Uiso 1 1 calc R U . . .
C33 C 0.78591(14) 0.56401(9) 0.19443(5) 0.0214(2) Uani 1 1 d . . . . .
H33A H 0.8104 0.6300 0.1963 0.026 Uiso 1 1 calc R U . . .
H33B H 0.8358 0.5331 0.2228 0.026 Uiso 1 1 calc R U . . .
C34 C 0.51631(17) 0.57060(12) 0.13560(6) 0.0302(3) Uani 1 1 d . . . . .
H34A H 0.5480 0.6323 0.1258 0.045 Uiso 1 1 calc R U . . .
H34B H 0.4048 0.5660 0.1340 0.045 Uiso 1 1 calc R U . . .
H34C H 0.5620 0.5257 0.1130 0.045 Uiso 1 1 calc R U . . .
C35 C 0.54336(13) 0.42603(8) 0.21186(4) 0.01771(18) Uani 1 1 d . . . . .
C36 C 0.64039(18) 0.36037(9) 0.18063(6) 0.0258(2) Uani 1 1 d . . . . .
H36A H 0.6098 0.2972 0.1876 0.039 Uiso 1 1 calc R U . . .
H36B H 0.7484 0.3685 0.1890 0.039 Uiso 1 1 calc R U . . .
H36C H 0.6250 0.3735 0.1453 0.039 Uiso 1 1 calc R U . . .
C37 C 0.37375(16) 0.40699(11) 0.20184(6) 0.0286(3) Uani 1 1 d . . . . .
H37A H 0.3487 0.3447 0.2125 0.043 Uiso 1 1 calc R U . . .
H37B H 0.3531 0.4134 0.1662 0.043 Uiso 1 1 calc R U . . .
H37C H 0.3112 0.4508 0.2204 0.043 Uiso 1 1 calc R U . . .
C38 C 0.57673(19) 0.41129(11) 0.26727(5) 0.0278(2) Uani 1 1 d . . . . .
H38A H 0.5108 0.4513 0.2871 0.042 Uiso 1 1 calc R U . . .
H38B H 0.6839 0.4259 0.2741 0.042 Uiso 1 1 calc R U . . .
H38C H 0.5568 0.3473 0.2760 0.042 Uiso 1 1 calc R U . . .

loop_
_atom_site_aniso_label
_atom_site_aniso_U_11
_atom_site_aniso_U_22
_atom_site_aniso_U_33
_atom_site_aniso_U_23
_atom_site_aniso_U_13
_atom_site_aniso_U_12
P1 0.01412(11) 0.02071(12) 0.01893(12) 0.00029(9) 0.00060(9) 0.00193(10)
P2 0.01459(11) 0.01708(11) 0.02131(12) -0.00019(10) 0.00411(9) 0.00165(9)
B1 0.0320(8) 0.0276(7) 0.0484(10) -0.0125(7) 0.0154(8) 0.0023(7)
O1 0.0146(3) 0.0228(4) 0.0192(3) -0.0018(3) 0.0017(3) -0.0003(3)
O2 0.0152(3) 0.0218(4) 0.0255(4) -0.0045(3) -0.0001(3) 0.0029(3)
O3 0.0138(3) 0.0245(4) 0.0203(4) -0.0010(3) 0.0034(3) 0.0030(3)
C1 0.0171(4) 0.0236(5) 0.0208(5) 0.0003(4) 0.0041(4) 0.0001(4)
C2 0.0253(6) 0.0213(5) 0.0279(6) 0.0017(4) 0.0074(4) 0.0001(4)
C3 0.0439(8) 0.0264(6) 0.0323(7) 0.0098(5) 0.0100(7) 0.0055(6)
C4 0.0424(8) 0.0347(7) 0.0252(6) 0.0104(5) 0.0084(6) 0.0061(7)
C5 0.057(3) 0.048(2) 0.0289(17) 0.0215(14) 0.0116(17) 0.017(2)
C6 0.052(3) 0.067(2) 0.0275(18) 0.0216(15) -0.0046(15) 0.0091(19)
C7 0.0467(16) 0.0483(15) 0.0157(9) 0.0079(9) 0.0025(9) -0.0005(12)
C5' 0.060(5) 0.061(3) 0.024(2) 0.020(2) 0.015(3) 0.013(4)
C6' 0.043(3) 0.070(3) 0.021(2) 0.011(2) 0.0028(18) 0.010(2)
C7' 0.043(3) 0.075(3) 0.0297(19) 0.003(2) 0.0032(18) 0.008(3)
C8 0.0379(8) 0.0508(10) 0.0253(6) -0.0063(6) -0.0043(6) 0.0082(7)
C9 0.0284(6) 0.0351(7) 0.0202(5) 0.0020(5) 0.0037(4) 0.0038(5)
C10 0.0207(5) 0.0275(6) 0.0199(5) -0.0013(4) 0.0034(4) 0.0026(4)
C11 0.0192(5) 0.0287(6) 0.0189(5) -0.0050(4) 0.0008(4) 0.0050(4)
C12 0.0196(5) 0.0400(7) 0.0191(5) -0.0090(5) 0.0017(4) 0.0053(5)
C13 0.0250(6) 0.0485(9) 0.0243(6) -0.0067(6) 0.0080(5) -0.0007(6)
C14 0.0326(7) 0.0580(11) 0.0424(9) -0.0172(8) 0.0157(7) -0.0078(8)
C15 0.0207(6) 0.0626(13) 0.0603(12) -0.0262(10) 0.0050(7) 0.0022(7)
C16 0.0237(6) 0.0585(11) 0.0332(7) -0.0168(7) 0.0015(5) 0.0159(7)
C17 0.0201(5) 0.0430(8) 0.0240(6) -0.0154(5) -0.0029(4) 0.0111(5)
C18 0.0238(5) 0.0328(7) 0.0263(6) -0.0121(5) -0.0076(5) 0.0126(5)
C19 0.0225(5) 0.0254(5) 0.0221(5) -0.0083(4) -0.0060(4) 0.0079(4)
C20 0.0171(4) 0.0247(5) 0.0210(5) -0.0063(4) -0.0024(4) 0.0055(4)
C21 0.0233(5) 0.0192(5) 0.0338(6) -0.0032(4) 0.0066(5) -0.0021(4)
C22 0.0209(5) 0.0271(6) 0.0408(8) -0.0110(5) 0.0035(5) -0.0043(4)
C23 0.0263(6) 0.0370(8) 0.0446(9) -0.0199(7) -0.0002(6) -0.0040(6)
C24 0.0316(7) 0.0399(8) 0.0500(10) -0.0249(8) 0.0024(7) 0.0004(6)
C25 0.0316(7) 0.0357(8) 0.0528(10) -0.0182(8) 0.0018(7) 0.0085(6)
C26 0.0307(7) 0.0269(6) 0.0420(8) -0.0072(6) 0.0016(6) 0.0063(5)
C27 0.0336(7) 0.0240(5) 0.0239(5) -0.0059(4) -0.0056(5) 0.0073(5)
C28 0.0560(11) 0.0387(8) 0.0280(7) -0.0005(6) -0.0131(7) 0.0123(8)
C29 0.093(2) 0.0435(10) 0.0341(9) 0.0101(8) -0.0057(11) 0.0119(12)
C30 0.087(2) 0.0372(10) 0.0474(11) 0.0066(8) 0.0142(12) -0.0022(11)
C31 0.0527(11) 0.0276(7) 0.0583(12) -0.0031(7) 0.0118(10) -0.0034(7)
C32 0.0342(7) 0.0222(6) 0.0423(8) -0.0018(5) 0.0005(6) 0.0022(5)
C33 0.0163(4) 0.0242(5) 0.0238(5) -0.0062(4) 0.0044(4) -0.0024(4)
C34 0.0214(5) 0.0387(7) 0.0304(6) 0.0142(5) 0.0001(5) 0.0051(5)
C35 0.0169(4) 0.0190(4) 0.0173(4) 0.0001(3) 0.0003(3) -0.0014(3)
C36 0.0300(6) 0.0186(5) 0.0287(6) -0.0028(4) 0.0054(5) 0.0021(4)
C37 0.0198(5) 0.0291(6) 0.0369(7) 0.0020(5) -0.0015(5) -0.0074(4)
C38 0.0340(6) 0.0295(6) 0.0198(5) 0.0052(4) -0.0016(5) -0.0036(5)

loop_
_atom_type_symbol
_atom_type_description
_atom_type_scat_dispersion_real
_atom_type_scat_dispersion_imag
_atom_type_scat_source
C C 0.0033 0.0016 'International Tables Vol C Tables 4.2.6.8 and 6.1.1.4'
H H 0.0000 0.0000 'International Tables Vol C Tables 4.2.6.8 and 6.1.1.4'
B B 0.0013 0.0007 'International Tables Vol C Tables 4.2.6.8 and 6.1.1.4'
O O 0.0106 0.0060 'International Tables Vol C Tables 4.2.6.8 and 6.1.1.4'
P P 0.1023 0.0942 'International Tables Vol C Tables 4.2.6.8 and 6.1.1.4'

loop_
_geom_angle_atom_site_label_1
_geom_angle_atom_site_label_2
_geom_angle_atom_site_label_3
_geom_angle
O3 P1 O1 103.47(5)
O3 P1 O2 93.28(5)
O1 P1 O2 100.53(5)
C34 P2 C33 103.02(7)
C34 P2 C35 107.98(7)
C33 P2 C35 107.55(6)
C34 P2 B1 112.36(9)
C33 P2 B1 109.31(8)
C35 P2 B1 115.76(7)
C1 O1 P1 118.47(8)
C20 O2 P1 112.22(8)
C33 O3 P1 116.58(8)
C10 C1 C2 123.19(12)
C10 C1 O1 117.20(11)
C2 C1 O1 119.48(11)
C3 C2 C1 116.10(13)
C3 C2 C21 122.35(13)
C1 C2 C21 121.42(13)
C2 C3 C4 122.49(14)
C3 C4 C9 120.01(14)
C3 C4 C5 119.9(3)
C9 C4 C5 119.9(3)
C3 C4 C5' 116.4(4)
C9 C4 C5' 122.7(5)
C4 C5 C6 110.7(5)
C5 C6 C7 109.1(4)
C8 C7 C6 110.2(3)
C6' C5' C4 114.5(8)
C7' C6' C5' 111.7(6)
C6' C7' C8 117.4(5)
C7 C8 C9 114.5(2)
C9 C8 C7' 112.8(3)
C10 C9 C4 118.59(14)
C10 C9 C8 119.55(14)
C4 C9 C8 121.57(14)
C1 C10 C9 119.26(13)
C1 C10 C11 117.16(11)
C9 C10 C11 123.45(12)
C20 C11 C12 119.56(13)
C20 C11 C10 117.39(11)
C12 C11 C10 122.68(13)
C17 C12 C11 118.49(14)
C17 C12 C13 121.62(13)
C11 C12 C13 119.69(14)
C12 C13 C14 112.76(16)
C15 C14 C13 112.35(16)
C16 C15 C14 109.86(16)
C15 C16 C17 112.64(16)
C18 C17 C12 120.01(12)
C18 C17 C16 118.46(15)
C12 C17 C16 121.52(17)
C17 C18 C19 122.84(13)
C18 C19 C20 115.81(14)
C18 C19 C27 120.99(13)
C20 C19 C27 123.20(12)
C11 C20 O2 116.86(11)
C11 C20 C19 123.05(12)
O2 C20 C19 119.99(12)
C22 C21 C26 118.03(14)
C22 C21 C2 121.70(13)
C26 C21 C2 120.16(15)
C23 C22 C21 120.84(15)
C22 C23 C24 120.41(17)
C25 C24 C23 119.74(16)
C24 C25 C26 120.10(16)
C25 C26 C21 120.87(17)
C32 C27 C28 117.89(18)
C32 C27 C19 121.38(14)
C28 C27 C19 120.60(16)
C29 C28 C27 120.4(2)
C30 C29 C28 120.9(2)
C31 C30 C29 119.5(2)
C30 C31 C32 119.9(2)
C27 C32 C31 121.46(18)
O3 C33 P2 110.26(8)
C36 C35 C38 109.82(11)
C36 C35 C37 109.08(11)
C38 C35 C37 109.24(11)
C36 C35 P2 113.74(9)
C38 C35 P2 107.16(9)
C37 C35 P2 107.71(9)

loop_
_geom_bond_atom_site_label_1
_geom_bond_atom_site_label_2
_geom_bond_distance
P1 O3 1.6197(10)
P1 O1 1.6383(10)
P1 O2 1.6425(10)
P2 C34 1.8045(15)
P2 C33 1.8295(13)
P2 C35 1.8482(13)
P2 B1 1.9164(17)
O1 C1 1.4005(16)
O2 C20 1.4008(15)
O3 C33 1.4411(15)
C1 C10 1.3963(18)
C1 C2 1.3997(19)
C2 C3 1.395(2)
C2 C21 1.482(2)
C3 C4 1.398(2)
C4 C9 1.407(2)
C4 C5 1.503(6)
C4 C5' 1.559(9)
C5 C6 1.534(8)
C6 C7 1.544(6)
C7 C8 1.469(3)
C5' C6' 1.524(10)
C6' C7' 1.507(9)
C7' C8 1.556(5)
C8 C9 1.520(2)
C9 C10 1.4044(19)
C10 C11 1.494(2)
C11 C20 1.391(2)
C11 C12 1.4114(18)
C12 C17 1.406(2)
C12 C13 1.508(2)
C13 C14 1.536(2)
C14 C15 1.513(4)
C15 C16 1.497(3)
C16 C17 1.517(2)
C17 C18 1.393(3)
C18 C19 1.400(2)
C19 C20 1.4058(19)
C19 C27 1.483(2)
C21 C22 1.399(2)
C21 C26 1.403(2)
C22 C23 1.389(2)
C23 C24 1.390(3)
C24 C25 1.380(3)
C25 C26 1.398(2)
C27 C32 1.398(2)
C27 C28 1.405(2)
C28 C29 1.395(4)
C29 C30 1.388(5)
C30 C31 1.386(4)
C31 C32 1.399(3)
C35 C36 1.5328(18)
C35 C38 1.5343(18)
C35 C37 1.5355(18)

loop_
_geom_torsion_atom_site_label_1
_geom_torsion_atom_site_label_2
_geom_torsion_atom_site_label_3
_geom_torsion_atom_site_label_4
_geom_torsion
O3 P1 O1 C1 -52.61(9)
O2 P1 O1 C1 43.38(9)
O3 P1 O2 C20 157.94(9)
O1 P1 O2 C20 53.58(10)
O1 P1 O3 C33 -100.03(9)
O2 P1 O3 C33 158.32(9)
P1 O1 C1 C10 -73.14(13)
P1 O1 C1 C2 102.87(12)
C10 C1 C2 C3 1.8(2)
O1 C1 C2 C3 -173.96(13)
C10 C1 C2 C21 177.66(13)
O1 C1 C2 C21 1.91(19)
C1 C2 C3 C4 3.1(3)
C21 C2 C3 C4 -172.71(16)
C2 C3 C4 C9 -3.4(3)
C2 C3 C4 C5 -178.5(3)
C2 C3 C4 C5' 166.4(5)
C3 C4 C5 C6 -154.0(4)
C9 C4 C5 C6 30.9(6)
C5' C4 C5 C6 -75(3)
C4 C5 C6 C7 -55.9(5)
C5 C6 C7 C8 64.3(5)
C3 C4 C5' C6' 174.0(6)
C9 C4 C5' C6' -16.5(10)
C5 C4 C5' C6' 66(3)
C4 C5' C6' C7' 39.0(10)
C5' C6' C7' C8 -52.2(8)
C6 C7 C8 C9 -44.6(4)
C6 C7 C8 C7' 49.0(6)
C6' C7' C8 C7 -61.1(6)
C6' C7' C8 C9 38.8(6)
C3 C4 C9 C10 -1.2(3)
C5 C4 C9 C10 173.9(3)
C5' C4 C9 C10 -170.3(5)
C3 C4 C9 C8 172.64(18)
C5 C4 C9 C8 -12.3(4)
C5' C4 C9 C8 3.5(5)
C7 C8 C9 C10 -166.9(2)
C7' C8 C9 C10 160.3(3)
C7 C8 C9 C4 19.4(3)
C7' C8 C9 C4 -13.5(3)
C2 C1 C10 C9 -6.3(2)
O1 C1 C10 C9 169.55(12)
C2 C1 C10 C11 177.68(12)
O1 C1 C10 C11 -6.47(17)
C4 C9 C10 C1 5.8(2)
C8 C9 C10 C1 -168.13(14)
C4 C9 C10 C11 -178.44(14)
C8 C9 C10 C11 7.6(2)
C1 C10 C11 C20 61.12(17)
C9 C10 C11 C20 -114.72(15)
C1 C10 C11 C12 -111.89(14)
C9 C10 C11 C12 72.27(19)
C20 C11 C12 C17 2.20(19)
C10 C11 C12 C17 175.07(12)
C20 C11 C12 C13 -172.88(12)
C10 C11 C12 C13 -0.01(19)
C17 C12 C13 C14 12.4(2)
C11 C12 C13 C14 -172.71(14)
C12 C13 C14 C15 -42.2(2)
C13 C14 C15 C16 62.5(2)
C14 C15 C16 C17 -50.6(2)
C11 C12 C17 C18 2.1(2)
C13 C12 C17 C18 177.05(13)
C11 C12 C17 C16 -177.20(13)
C13 C12 C17 C16 -2.2(2)
C15 C16 C17 C18 -157.57(16)
C15 C16 C17 C12 21.7(2)
C12 C17 C18 C19 -3.4(2)
C16 C17 C18 C19 175.90(13)
C17 C18 C19 C20 0.32(19)
C17 C18 C19 C27 179.77(13)
C12 C11 C20 O2 170.81(11)
C10 C11 C20 O2 -2.43(17)
C12 C11 C20 C19 -5.51(19)
C10 C11 C20 C19 -178.75(12)
P1 O2 C20 C11 -81.26(12)
P1 O2 C20 C19 95.18(12)
C18 C19 C20 C11 4.18(18)
C27 C19 C20 C11 -175.25(12)
C18 C19 C20 O2 -172.03(11)
C27 C19 C20 O2 8.54(18)
C3 C2 C21 C22 -144.84(16)
C1 C2 C21 C22 39.5(2)
C3 C2 C21 C26 39.0(2)
C1 C2 C21 C26 -136.65(15)
C26 C21 C22 C23 1.4(2)
C2 C21 C22 C23 -174.84(15)
C21 C22 C23 C24 -0.8(3)
C22 C23 C24 C25 -0.2(3)
C23 C24 C25 C26 0.6(3)
C24 C25 C26 C21 0.0(3)
C22 C21 C26 C25 -1.0(2)
C2 C21 C26 C25 175.32(16)
C18 C19 C27 C32 -141.48(15)
C20 C19 C27 C32 37.9(2)
C18 C19 C27 C28 34.3(2)
C20 C19 C27 C28 -146.32(15)
C32 C27 C28 C29 1.2(3)
C19 C27 C28 C29 -174.66(17)
C27 C28 C29 C30 -1.9(3)
C28 C29 C30 C31 0.9(4)
C29 C30 C31 C32 0.6(4)
C28 C27 C32 C31 0.3(2)
C19 C27 C32 C31 176.19(16)
C30 C31 C32 C27 -1.3(3)
P1 O3 C33 P2 -141.82(7)
C34 P2 C33 O3 -39.54(11)
C35 P2 C33 O3 74.38(10)
B1 P2 C33 O3 -159.20(11)
C34 P2 C35 C36 66.03(11)
C33 P2 C35 C36 -44.52(11)
B1 P2 C35 C36 -167.04(11)
C34 P2 C35 C38 -172.41(10)
C33 P2 C35 C38 77.04(10)
B1 P2 C35 C38 -45.48(13)
C34 P2 C35 C37 -54.98(11)
C33 P2 C35 C37 -165.53(9)
B1 P2 C35 C37 71.95(13)
